data_7102575
loop_
_publ_author_name
'Czaun, Mikl\'os'
'Speier, G\'abor'
'P\'ark\'anyi, L\'aszl\'o'

_publ_section_title
;
 Facile copper-mediated activation of the N-H bond and the oxidative
 cleavage of the C2-C3 bond in 1H-2-phenyl-3-hydroxy-4-oxoquinoline.
;
_journal_issue 8
_journal_name_full 'Chemical communications (Cambridge, England)'
_journal_page_first 1004
_journal_page_last 1005
_journal_paper_doi 10.1039/b315919a
_journal_year 2004
_chemical_formula_sum 'C104 H92 Cu3 N4 O6 P4'
_chemical_formula_weight 1856.36
_chemical_name_systematic
;
?
;
_space_group_IT_number 15
_symmetry_cell_setting monoclinic
_symmetry_space_group_name_Hall '-C 2yc'
_symmetry_space_group_name_H-M 'C 1 2/c 1'
_atom_sites_solution_hydrogens geom
_atom_sites_solution_primary direct
_atom_sites_solution_secondary difmap
_audit_creation_method SHELXL-97
_cell_angle_alpha 90.00
_cell_angle_beta 125.64(1)
_cell_angle_gamma 90.00
_cell_formula_units_Z 4
_cell_length_a 40.058(4)
_cell_length_b 10.251(2)
_cell_length_c 27.769(4)
_cell_measurement_reflns_used 25
_cell_measurement_temperature 293(2)
_cell_measurement_theta_max 15.94
_cell_measurement_theta_min 14.96
_cell_volume 9267(2)
_computing_cell_refinement 'CAD4 Express'
_computing_data_collection 'CAD4 Express'
_computing_data_reduction 'XCAD4 (Harms 1996)'
_computing_structure_refinement 'SHELXL-97 (Sheldrick, 1997)'
_computing_structure_solution 'SHELXS-97 (Sheldrick, 1990)'
_diffrn_ambient_temperature 293(2)
_diffrn_measured_fraction_theta_full 0.992
_diffrn_measured_fraction_theta_max 0.992
_diffrn_measurement_device_type 'Enraf-Nonius CAD4'
_diffrn_measurement_method \w--2\q
_diffrn_radiation_monochromator graphite
_diffrn_radiation_source 'fine-focus sealed tube'
_diffrn_radiation_type MoK\a
_diffrn_radiation_wavelength 0.71070
_diffrn_reflns_av_R_equivalents 0.0136
_diffrn_reflns_av_sigmaI/netI 0.0850
_diffrn_reflns_limit_h_max 45
_diffrn_reflns_limit_h_min -56
_diffrn_reflns_limit_k_max 0
_diffrn_reflns_limit_k_min -14
_diffrn_reflns_limit_l_max 39
_diffrn_reflns_limit_l_min 0
_diffrn_reflns_number 13945
_diffrn_reflns_theta_full 29.95
_diffrn_reflns_theta_max 29.95
_diffrn_reflns_theta_min 2.41
_diffrn_standards_decay_% 6
_diffrn_standards_interval_time 60
_diffrn_standards_number 3
_exptl_absorpt_coefficient_mu 0.809
_exptl_absorpt_correction_T_max 0.9822
_exptl_absorpt_correction_T_min 0.9720
_exptl_absorpt_correction_type psi-scan
_exptl_crystal_density_diffrn 1.331
_exptl_crystal_density_method 'not measured'
_exptl_crystal_description prism
_exptl_crystal_F_000 3852
_exptl_crystal_size_max 0.35
_exptl_crystal_size_mid 0.30
_exptl_crystal_size_min 0.30
_refine_diff_density_max 0.348
_refine_diff_density_min -0.344
_refine_diff_density_rms 0.057
_refine_ls_extinction_method none
_refine_ls_goodness_of_fit_ref 0.859
_refine_ls_hydrogen_treatment mixed
_refine_ls_matrix_type full
_refine_ls_number_parameters 587
_refine_ls_number_reflns 13366
_refine_ls_number_restraints 6
_refine_ls_restrained_S_all 0.860
_refine_ls_R_factor_all 0.1095
_refine_ls_R_factor_gt 0.0379
_refine_ls_shift/su_max 0.139
_refine_ls_shift/su_mean 0.005
_refine_ls_structure_factor_coef Fsqd
_refine_ls_weighting_details 'calc w=1/[\s^2^(Fo^2^)+(0.0531P)^2^+0.0000P] where P=(Fo^2^+2Fc^2^)/3'
_refine_ls_weighting_scheme calc
_refine_ls_wR_factor_gt 0.0834
_refine_ls_wR_factor_ref 0.0935
_reflns_number_gt 6940
_reflns_number_total 13366
_reflns_threshold_expression >2sigma(I)
_cod_data_source_file b315919a.txt
_cod_data_source_block cm316
_cod_original_sg_symbol_H-M 'C 2/c'
_cod_database_code 7102575

loop_
_symmetry_equiv_pos_as_xyz
'x, y, z'
'-x, y, -z+1/2'
'x+1/2, y+1/2, z'
'-x+1/2, y+1/2, -z+1/2'
'-x, -y, -z'
'x, -y, z-1/2'
'-x+1/2, -y+1/2, -z'
'x+1/2, -y+1/2, z-1/2'

loop_
_atom_site_label
_atom_site_type_symbol
_atom_site_fract_x
_atom_site_fract_y
_atom_site_fract_z
_atom_site_U_iso_or_equiv
_atom_site_adp_type
_atom_site_occupancy
_atom_site_symmetry_multiplicity
_atom_site_calc_flag
_atom_site_refinement_flags
_atom_site_disorder_assembly
_atom_site_disorder_group
Cu1 Cu 0.125646(7) 0.41387(2) 0.238925(9) 0.03515(7) Uani 1 1 d . . .
Cu2 Cu 0.2500 0.7500 0.5000 0.04524(10) Uani 1 2 d S . .
P1 P 0.150786(15) 0.20796(5) 0.26950(2) 0.03689(12) Uani 1 1 d . . .
P2 P 0.073268(15) 0.44749(5) 0.14318(2) 0.03715(12) Uani 1 1 d . . .
O1 O 0.20430(4) 0.63753(14) 0.44836(6) 0.0486(4) Uani 1 1 d . . .
O2 O 0.25163(4) 0.78223(14) 0.43297(6) 0.0511(4) Uani 1 1 d . . .
N1 N 0.15961(4) 0.56327(15) 0.29300(6) 0.0349(3) Uani 1 1 d . . .
C1 C 0.19735(5) 0.63598(19) 0.39532(8) 0.0379(4) Uani 1 1 d . . .
C2 C 0.22294(6) 0.71293(19) 0.38779(8) 0.0400(4) Uani 1 1 d . . .
C3 C 0.21648(5) 0.71663(18) 0.33196(8) 0.0385(4) Uani 1 1 d . . .
C4 C 0.18493(5) 0.63585(18) 0.28612(8) 0.0368(4) Uani 1 1 d . . .
C5 C 0.16479(5) 0.56764(18) 0.34603(7) 0.0363(4) Uani 1 1 d . . .
C6 C 0.23967(6) 0.7963(2) 0.32030(10) 0.0503(5) Uani 1 1 d . . .
H6 H 0.2598 0.8506 0.3499 0.065 Uiso 1 1 calc R . .
C7 C 0.23307(7) 0.7950(2) 0.26647(11) 0.0598(6) Uani 1 1 d . . .
H7 H 0.2482 0.8494 0.2592 0.078 Uiso 1 1 calc R . .
C8 C 0.20336(7) 0.7114(3) 0.22200(10) 0.0641(7) Uani 1 1 d . . .
H8 H 0.1995 0.7091 0.1856 0.083 Uiso 1 1 calc R . .
C9 C 0.18018(7) 0.6339(2) 0.23132(9) 0.0519(5) Uani 1 1 d . . .
H9 H 0.1609 0.5785 0.2013 0.067 Uiso 1 1 calc R . .
C10 C 0.13197(6) 0.50645(19) 0.34747(8) 0.0395(4) Uani 1 1 d . . .
C11 C 0.09125(6) 0.5204(2) 0.29845(10) 0.0508(5) Uani 1 1 d . . .
H11 H 0.0857 0.5632 0.2650 0.066 Uiso 1 1 calc R . .
C12 C 0.05927(8) 0.4728(3) 0.29832(15) 0.0755(8) Uani 1 1 d . . .
H12 H 0.0324 0.4834 0.2650 0.098 Uiso 1 1 calc R . .
C13 C 0.06654(10) 0.4100(3) 0.34671(16) 0.0868(10) Uani 1 1 d . . .
H13 H 0.0447 0.3793 0.3468 0.113 Uiso 1 1 calc R . .
C14 C 0.10628(10) 0.3922(3) 0.39546(13) 0.0851(10) Uani 1 1 d . . .
H14 H 0.1113 0.3475 0.4282 0.111 Uiso 1 1 calc R . .
C15 C 0.13901(8) 0.4402(2) 0.39632(10) 0.0643(7) Uani 1 1 d . . .
H15 H 0.1658 0.4281 0.4297 0.084 Uiso 1 1 calc R . .
C16 C 0.20381(6) 0.20446(19) 0.33584(8) 0.0403(4) Uani 1 1 d . . .
C17 C 0.22772(6) 0.3143(2) 0.34772(10) 0.0548(6) Uani 1 1 d . . .
H17 H 0.2167 0.3849 0.3219 0.071 Uiso 1 1 calc R . .
C18 C 0.26769(7) 0.3193(3) 0.39759(11) 0.0694(7) Uani 1 1 d . . .
H18 H 0.2835 0.3932 0.4051 0.090 Uiso 1 1 calc R . .
C19 C 0.28420(7) 0.2160(3) 0.43610(11) 0.0741(8) Uani 1 1 d . . .
H19 H 0.3110 0.2206 0.4700 0.096 Uiso 1 1 calc R . .
C20 C 0.26138(7) 0.1063(3) 0.42484(11) 0.0748(8) Uani 1 1 d . . .
H20 H 0.2727 0.0360 0.4509 0.097 Uiso 1 1 calc R . .
C21 C 0.22133(7) 0.1001(2) 0.37452(10) 0.0583(6) Uani 1 1 d . . .
H21 H 0.2060 0.0248 0.3666 0.076 Uiso 1 1 calc R . .
C22 C 0.12219(6) 0.09709(19) 0.28438(8) 0.0421(5) Uani 1 1 d . . .
C23 C 0.12778(7) -0.0383(2) 0.28758(10) 0.0555(6) Uani 1 1 d . . .
H23 H 0.1463 -0.0742 0.2814 0.072 Uiso 1 1 calc R . .
C24 C 0.10611(9) -0.1182(3) 0.29970(12) 0.0767(8) Uani 1 1 d . . .
H24 H 0.1107 -0.2077 0.3030 0.100 Uiso 1 1 calc R . .
C25 C 0.07769(10) -0.0666(3) 0.30699(13) 0.0850(9) Uani 1 1 d . . .
H25 H 0.0626 -0.1214 0.3143 0.111 Uiso 1 1 calc R . .
C26 C 0.07146(9) 0.0667(3) 0.30346(13) 0.0790(8) Uani 1 1 d . . .
H26 H 0.0522 0.1021 0.3083 0.103 Uiso 1 1 calc R . .
C27 C 0.09425(7) 0.1474(2) 0.29258(10) 0.0563(6) Uani 1 1 d . . .
H27 H 0.0904 0.2372 0.2908 0.073 Uiso 1 1 calc R . .
C28 C 0.15185(6) 0.11838(19) 0.21337(8) 0.0445(5) Uani 1 1 d . . .
C29 C 0.11543(7) 0.0644(2) 0.16543(10) 0.0592(6) Uani 1 1 d . . .
H29 H 0.0916 0.0687 0.1638 0.077 Uiso 1 1 calc R . .
C30 C 0.11480(9) 0.0043(3) 0.12020(11) 0.0768(8) Uani 1 1 d . . .
H30 H 0.0906 -0.0331 0.0886 0.100 Uiso 1 1 calc R . .
C31 C 0.14929(10) -0.0003(3) 0.12169(12) 0.0840(9) Uani 1 1 d . . .
H31 H 0.1486 -0.0413 0.0913 0.109 Uiso 1 1 calc R . .
C32 C 0.18520(9) 0.0554(3) 0.16796(13) 0.0807(8) Uani 1 1 d . . .
H32 H 0.2085 0.0542 0.1682 0.105 Uiso 1 1 calc R . .
C33 C 0.18652(7) 0.1132(2) 0.21406(11) 0.0601(6) Uani 1 1 d . . .
H33 H 0.2110 0.1488 0.2458 0.078 Uiso 1 1 calc R . .
C34 C 0.03792(5) 0.31211(19) 0.10527(8) 0.0375(4) Uani 1 1 d . . .
C35 C 0.02168(6) 0.2525(2) 0.13227(9) 0.0480(5) Uani 1 1 d . . .
H35 H 0.0301 0.2796 0.1697 0.062 Uiso 1 1 calc R . .
C36 C -0.00677(7) 0.1537(2) 0.10416(11) 0.0593(6) Uani 1 1 d . . .
H36 H -0.0178 0.1154 0.1224 0.077 Uiso 1 1 calc R . .
C37 C -0.01884(7) 0.1118(2) 0.04931(11) 0.0590(6) Uani 1 1 d . . .
H37 H -0.0381 0.0453 0.0303 0.077 Uiso 1 1 calc R . .
C38 C -0.00269(7) 0.1674(2) 0.02259(9) 0.0540(6) Uani 1 1 d . . .
H38 H -0.0105 0.1369 -0.0142 0.070 Uiso 1 1 calc R . .
C39 C 0.02532(6) 0.2689(2) 0.04963(8) 0.0462(5) Uani 1 1 d . . .
H39 H 0.0356 0.3080 0.0306 0.060 Uiso 1 1 calc R . .
C40 C 0.03911(6) 0.58392(19) 0.12784(8) 0.0409(4) Uani 1 1 d . . .
C41 C 0.05586(7) 0.7025(2) 0.15542(10) 0.0583(6) Uani 1 1 d . . .
H41 H 0.0842 0.7129 0.1795 0.076 Uiso 1 1 calc R . .
C42 C 0.03094(9) 0.8056(2) 0.14765(11) 0.0697(7) Uani 1 1 d . . .
H42 H 0.0426 0.8849 0.1663 0.091 Uiso 1 1 calc R . .
C43 C -0.01133(9) 0.7916(3) 0.11230(12) 0.0717(7) Uani 1 1 d . . .
H43 H -0.0281 0.8606 0.1073 0.093 Uiso 1 1 calc R . .
C44 C -0.02811(8) 0.6740(3) 0.08469(13) 0.0722(7) Uani 1 1 d . . .
H44 H -0.0565 0.6640 0.0607 0.094 Uiso 1 1 calc R . .
C45 C -0.00341(7) 0.5708(2) 0.09217(10) 0.0570(6) Uani 1 1 d . . .
H45 H -0.0153 0.4919 0.0732 0.074 Uiso 1 1 calc R . .
C46 C 0.09370(6) 0.4781(2) 0.10033(8) 0.0432(5) Uani 1 1 d . . .
C47 C 0.08384(7) 0.5857(2) 0.06445(10) 0.0586(6) Uani 1 1 d . . .
H47 H 0.0646 0.6457 0.0595 0.076 Uiso 1 1 calc R . .
C48 C 0.10257(9) 0.6043(3) 0.03588(13) 0.0808(8) Uani 1 1 d . . .
H48 H 0.0958 0.6768 0.0117 0.105 Uiso 1 1 calc R . .
C49 C 0.13076(9) 0.5174(4) 0.04283(12) 0.0820(9) Uani 1 1 d . . .
H49 H 0.1433 0.5311 0.0237 0.107 Uiso 1 1 calc R . .
C50 C 0.14077(8) 0.4091(3) 0.07814(11) 0.0696(7) Uani 1 1 d . . .
H50 H 0.1598 0.3491 0.0825 0.090 Uiso 1 1 calc R . .
C51 C 0.12251(7) 0.3898(2) 0.10697(10) 0.0559(6) Uani 1 1 d . . .
H51 H 0.1295 0.3170 0.1311 0.073 Uiso 1 1 calc R . .
N1S N 0.35071(9) 0.5511(3) 0.53309(11) 0.1044(10) Uani 1 1 d D . .
C1S C 0.35279(14) 0.6872(4) 0.5218(2) 0.186(3) Uani 1 1 d D A .
H1S1 H 0.3598 0.7379 0.5556 0.260 Uiso 1 1 calc R . .
H1S2 H 0.3266 0.7150 0.4877 0.260 Uiso 1 1 calc R . .
H1S3 H 0.3734 0.6992 0.5148 0.260 Uiso 1 1 calc R . .
C2S C 0.32003(12) 0.5155(4) 0.54266(17) 0.1187(12) Uani 1 1 d D A .
H2S1 H 0.2932 0.5215 0.5059 0.166 Uiso 1 1 calc R . .
H2S2 H 0.3217 0.5736 0.5711 0.166 Uiso 1 1 calc R . .
H2S3 H 0.3248 0.4276 0.5573 0.166 Uiso 1 1 calc R . .
C3S C 0.3747(2) 0.4416(7) 0.5452(3) 0.107(3) Uani 0.656(12) 1 d PD A .
H3S H 0.3688 0.3630 0.5554 0.139 Uiso 0.656(12) 1 calc PR . .
O1S O 0.4012(2) 0.4498(13) 0.5425(5) 0.214(5) Uani 0.656(12) 1 d PD . .
C3SX C 0.3804(3) 0.5077(9) 0.5256(4) 0.070(4) Uani 0.344(12) 1 d PD A 1
H3SX H 0.3976 0.5672 0.5248 0.090 Uiso 0.344(12) 1 calc PR A 1
O1SX O 0.3834(6) 0.4023(9) 0.5205(6) 0.125(5) Uani 0.344(12) 1 d PD A 1

loop_
_atom_site_aniso_label
_atom_site_aniso_U_11
_atom_site_aniso_U_22
_atom_site_aniso_U_33
_atom_site_aniso_U_23
_atom_site_aniso_U_13
_atom_site_aniso_U_12
Cu1 0.03580(12) 0.03265(12) 0.02521(10) -0.00369(9) 0.01109(9) -0.00462(10)
Cu2 0.04038(19) 0.0463(2) 0.03228(17) -0.01569(15) 0.01164(15) -0.01300(16)
P1 0.0375(3) 0.0316(3) 0.0309(2) -0.00112(19) 0.0138(2) -0.0008(2)
P2 0.0370(3) 0.0355(3) 0.0246(2) -0.00104(19) 0.0098(2) -0.0035(2)
O1 0.0496(8) 0.0553(9) 0.0318(7) -0.0173(6) 0.0185(6) -0.0192(7)
O2 0.0476(8) 0.0532(9) 0.0368(7) -0.0181(7) 0.0157(6) -0.0233(7)
N1 0.0343(8) 0.0339(8) 0.0269(7) -0.0054(6) 0.0124(6) -0.0056(6)
C1 0.0347(9) 0.0381(10) 0.0297(9) -0.0078(8) 0.0125(8) -0.0049(8)
C2 0.0332(9) 0.0358(10) 0.0354(9) -0.0080(8) 0.0111(8) -0.0056(8)
C3 0.0324(9) 0.0349(10) 0.0380(10) -0.0038(8) 0.0147(8) -0.0031(8)
C4 0.0356(10) 0.0360(10) 0.0320(9) -0.0029(8) 0.0159(8) -0.0039(8)
C5 0.0335(9) 0.0333(10) 0.0284(8) -0.0057(7) 0.0103(8) -0.0037(8)
C6 0.0452(12) 0.0469(12) 0.0530(12) -0.0072(10) 0.0252(10) -0.0126(10)
C7 0.0603(14) 0.0618(15) 0.0636(14) -0.0003(12) 0.0396(13) -0.0151(12)
C8 0.0654(15) 0.0822(18) 0.0467(12) -0.0031(12) 0.0339(12) -0.0184(14)
C9 0.0513(12) 0.0580(14) 0.0369(10) -0.0078(10) 0.0204(10) -0.0155(11)
C10 0.0416(10) 0.0376(10) 0.0343(10) -0.0125(8) 0.0192(9) -0.0097(9)
C11 0.0386(11) 0.0489(13) 0.0598(13) -0.0052(11) 0.0258(11) -0.0031(10)
C12 0.0531(15) 0.0762(19) 0.104(2) -0.0103(17) 0.0494(16) -0.0069(13)
C13 0.086(2) 0.094(2) 0.119(3) -0.039(2) 0.082(2) -0.0399(18)
C14 0.120(3) 0.094(2) 0.0674(17) -0.0305(16) 0.0694(19) -0.054(2)
C15 0.0721(16) 0.0721(17) 0.0379(11) -0.0134(11) 0.0259(12) -0.0318(13)
C16 0.0402(10) 0.0363(10) 0.0345(9) -0.0015(8) 0.0161(8) 0.0013(9)
C17 0.0441(12) 0.0453(13) 0.0554(13) 0.0059(10) 0.0179(10) -0.0030(10)
C18 0.0438(13) 0.0552(15) 0.0763(17) -0.0003(13) 0.0164(12) -0.0105(11)
C19 0.0430(13) 0.0657(17) 0.0619(15) 0.0009(13) 0.0012(11) 0.0012(12)
C20 0.0558(14) 0.0575(16) 0.0574(15) 0.0144(12) 0.0026(12) 0.0043(12)
C21 0.0497(12) 0.0441(13) 0.0500(12) 0.0068(10) 0.0115(10) -0.0047(10)
C22 0.0440(11) 0.0364(11) 0.0340(9) -0.0016(8) 0.0160(9) -0.0044(9)
C23 0.0553(13) 0.0412(12) 0.0545(13) 0.0012(10) 0.0232(11) -0.0036(10)
C24 0.089(2) 0.0467(15) 0.0721(18) 0.0013(12) 0.0344(16) -0.0226(14)
C25 0.097(2) 0.076(2) 0.083(2) 0.0008(16) 0.0533(19) -0.0357(18)
C26 0.0839(19) 0.088(2) 0.087(2) -0.0014(17) 0.0624(18) -0.0136(16)
C27 0.0629(14) 0.0532(14) 0.0549(13) -0.0005(11) 0.0356(12) -0.0028(12)
C28 0.0532(12) 0.0358(11) 0.0350(10) -0.0010(8) 0.0202(9) 0.0020(9)
C29 0.0589(14) 0.0572(15) 0.0428(12) -0.0102(11) 0.0190(11) -0.0014(11)
C30 0.0816(19) 0.0789(19) 0.0496(14) -0.0229(13) 0.0268(14) -0.0037(16)
C31 0.109(2) 0.086(2) 0.0613(17) -0.0178(15) 0.0520(18) 0.0103(19)
C32 0.087(2) 0.097(2) 0.0761(18) -0.0103(17) 0.0580(17) 0.0070(17)
C33 0.0588(14) 0.0668(16) 0.0527(13) -0.0066(11) 0.0313(12) 0.0033(12)
C34 0.0359(10) 0.0352(10) 0.0290(9) -0.0019(8) 0.0117(8) -0.0012(8)
C35 0.0533(12) 0.0453(12) 0.0409(10) -0.0047(9) 0.0249(10) -0.0052(10)
C36 0.0639(15) 0.0510(14) 0.0662(15) -0.0037(12) 0.0397(13) -0.0128(12)
C37 0.0536(13) 0.0444(13) 0.0584(14) -0.0133(11) 0.0209(12) -0.0153(10)
C38 0.0557(13) 0.0507(13) 0.0386(11) -0.0142(10) 0.0178(10) -0.0100(11)
C39 0.0481(12) 0.0438(12) 0.0313(9) -0.0027(9) 0.0144(9) -0.0053(9)
C40 0.0456(11) 0.0380(10) 0.0302(9) 0.0024(8) 0.0170(8) 0.0013(9)
C41 0.0567(13) 0.0445(13) 0.0492(12) -0.0034(10) 0.0169(11) -0.0027(11)
C42 0.0830(19) 0.0409(13) 0.0642(15) -0.0070(12) 0.0310(15) 0.0023(13)
C43 0.084(2) 0.0502(15) 0.0805(18) 0.0092(14) 0.0479(16) 0.0171(14)
C44 0.0563(15) 0.0624(17) 0.0841(18) -0.0006(15) 0.0331(14) 0.0061(13)
C45 0.0518(12) 0.0453(13) 0.0574(13) -0.0032(11) 0.0225(11) 0.0010(10)
C46 0.0388(10) 0.0486(12) 0.0275(9) -0.0025(8) 0.0111(8) -0.0080(9)
C47 0.0593(14) 0.0635(15) 0.0469(12) 0.0111(11) 0.0275(11) 0.0016(12)
C48 0.088(2) 0.087(2) 0.0754(18) 0.0273(16) 0.0521(17) -0.0013(17)
C49 0.0704(18) 0.115(3) 0.0724(18) 0.0140(18) 0.0485(16) -0.0096(18)
C50 0.0556(14) 0.096(2) 0.0596(14) 0.0059(15) 0.0347(13) 0.0080(14)
C51 0.0549(13) 0.0625(15) 0.0454(12) 0.0101(11) 0.0264(11) 0.0077(11)
N1S 0.102(2) 0.138(3) 0.0649(15) 0.0087(16) 0.0441(15) 0.057(2)
C1S 0.151(4) 0.204(6) 0.255(6) 0.144(5) 0.148(5) 0.082(4)
C2S 0.150(3) 0.091(3) 0.104(3) -0.002(2) 0.068(3) 0.000(3)
C3S 0.082(4) 0.146(7) 0.067(4) 0.033(4) 0.029(3) 0.053(4)
O1S 0.120(5) 0.382(13) 0.144(8) 0.076(7) 0.080(6) 0.138(6)
C3SX 0.078(7) 0.062(6) 0.052(5) 0.004(4) 0.029(5) 0.017(5)
O1SX 0.173(13) 0.148(9) 0.108(9) 0.025(6) 0.112(10) 0.081(7)

loop_
_atom_type_symbol
_atom_type_description
_atom_type_scat_dispersion_real
_atom_type_scat_dispersion_imag
_atom_type_scat_source
C C 0.0033 0.0016 'International Tables Vol C Tables 4.2.6.8 and 6.1.1.4'
H H 0.0000 0.0000 'International Tables Vol C Tables 4.2.6.8 and 6.1.1.4'
N N 0.0061 0.0033 'International Tables Vol C Tables 4.2.6.8 and 6.1.1.4'
O O 0.0106 0.0060 'International Tables Vol C Tables 4.2.6.8 and 6.1.1.4'
P P 0.1023 0.0942 'International Tables Vol C Tables 4.2.6.8 and 6.1.1.4'
Cu Cu 0.3201 1.2651 'International Tables Vol C Tables 4.2.6.8 and 6.1.1.4'

loop_
_geom_angle_atom_site_label_1
_geom_angle_atom_site_label_2
_geom_angle_atom_site_label_3
_geom_angle
_geom_angle_site_symmetry_1
_geom_angle_site_symmetry_3
N1 Cu1 P2 121.46(5) . .
N1 Cu1 P1 117.76(5) . .
P2 Cu1 P1 119.09(2) . .
O1 Cu2 O1 179.995(1) . 7_566
O1 Cu2 O2 86.31(6) . .
O1 Cu2 O2 93.68(6) 7_566 .
O1 Cu2 O2 93.69(6) . 7_566
O1 Cu2 O2 86.31(6) 7_566 7_566
O2 Cu2 O2 180.00(8) . 7_566
C22 P1 C16 105.88(9) . .
C22 P1 C28 102.11(10) . .
C16 P1 C28 104.96(9) . .
C22 P1 Cu1 117.51(7) . .
C16 P1 Cu1 113.27(7) . .
C28 P1 Cu1 111.83(7) . .
C34 P2 C46 104.36(9) . .
C34 P2 C40 103.00(9) . .
C46 P2 C40 106.07(9) . .
C34 P2 Cu1 116.22(6) . .
C46 P2 Cu1 109.44(6) . .
C40 P2 Cu1 116.63(6) . .
C1 O1 Cu2 109.14(12) . .
C2 O2 Cu2 109.09(13) . .
C4 N1 C5 118.56(15) . .
C4 N1 Cu1 123.10(12) . .
C5 N1 Cu1 116.18(12) . .
O1 C1 C2 117.31(16) . .
O1 C1 C5 124.04(17) . .
C2 C1 C5 118.56(17) . .
O2 C2 C1 118.12(17) . .
O2 C2 C3 122.16(18) . .
C1 C2 C3 119.70(16) . .
C6 C3 C2 122.88(17) . .
C6 C3 C4 119.49(17) . .
C2 C3 C4 117.64(17) . .
N1 C4 C9 119.90(16) . .
N1 C4 C3 122.63(16) . .
C9 C4 C3 117.47(17) . .
N1 C5 C1 122.54(17) . .
N1 C5 C10 115.94(15) . .
C1 C5 C10 121.28(16) . .
C7 C6 C3 121.04(19) . .
C6 C7 C8 119.8(2) . .
C9 C8 C7 121.0(2) . .
C8 C9 C4 121.1(2) . .
C15 C10 C11 117.3(2) . .
C15 C10 C5 123.74(18) . .
C11 C10 C5 118.86(18) . .
C12 C11 C10 121.7(2) . .
C13 C12 C11 120.3(3) . .
C12 C13 C14 119.6(2) . .
C13 C14 C15 120.7(3) . .
C14 C15 C10 120.3(2) . .
C21 C16 C17 118.39(18) . .
C21 C16 P1 124.28(16) . .
C17 C16 P1 117.33(15) . .
C18 C17 C16 120.4(2) . .
C19 C18 C17 120.3(2) . .
C20 C19 C18 120.2(2) . .
C19 C20 C21 119.8(2) . .
C16 C21 C20 120.9(2) . .
C27 C22 C23 118.7(2) . .
C27 C22 P1 119.09(16) . .
C23 C22 P1 122.23(18) . .
C24 C23 C22 120.5(2) . .
C23 C24 C25 120.3(3) . .
C24 C25 C26 120.1(3) . .
C25 C26 C27 119.3(3) . .
C22 C27 C26 121.2(2) . .
C33 C28 C29 118.9(2) . .
C33 C28 P1 122.05(16) . .
C29 C28 P1 118.78(17) . .
C30 C29 C28 119.9(2) . .
C31 C30 C29 120.4(3) . .
C30 C31 C32 120.4(2) . .
C31 C32 C33 119.8(3) . .
C28 C33 C32 120.6(2) . .
C35 C34 C39 118.66(18) . .
C35 C34 P2 118.38(14) . .
C39 C34 P2 122.91(15) . .
C36 C35 C34 120.7(2) . .
C37 C36 C35 120.0(2) . .
C38 C37 C36 120.2(2) . .
C37 C38 C39 120.7(2) . .
C38 C39 C34 119.8(2) . .
C41 C40 C45 118.5(2) . .
C41 C40 P2 119.22(16) . .
C45 C40 P2 122.19(16) . .
C42 C41 C40 120.8(2) . .
C41 C42 C43 120.3(2) . .
C44 C43 C42 119.0(2) . .
C43 C44 C45 120.9(2) . .
C44 C45 C40 120.4(2) . .
C47 C46 C51 118.8(2) . .
C47 C46 P2 124.06(18) . .
C51 C46 P2 117.08(16) . .
C46 C47 C48 120.0(2) . .
C49 C48 C47 120.7(3) . .
C48 C49 C50 120.1(3) . .
C51 C50 C49 119.8(3) . .
C50 C51 C46 120.7(2) . .
C3S N1S C3SX 41.1(4) . .
C3S N1S C1S 135.7(5) . .
C3SX N1S C1S 96.5(5) . .
C3S N1S C2S 107.1(4) . .
C3SX N1S C2S 146.8(5) . .
C1S N1S C2S 116.5(3) . .
O1S C3S N1S 118.6(10) . .
O1SX O1S C3S 62.2(11) . .
O1SX C3SX N1S 119.7(12) . .
O1S O1SX C3SX 53.7(11) . .

loop_
_geom_bond_atom_site_label_1
_geom_bond_atom_site_label_2
_geom_bond_distance
_geom_bond_site_symmetry_2
Cu1 N1 2.0176(14) .
Cu1 P2 2.2559(6) .
Cu1 P1 2.2791(7) .
Cu2 O1 1.9177(13) .
Cu2 O1 1.9177(13) 7_566
Cu2 O2 1.9286(14) .
Cu2 O2 1.9286(14) 7_566
P1 C22 1.824(2) .
P1 C16 1.8295(19) .
P1 C28 1.831(2) .
P2 C34 1.8172(19) .
P2 C46 1.822(2) .
P2 C40 1.825(2) .
O1 C1 1.330(2) .
O2 C2 1.311(2) .
N1 C4 1.358(2) .
N1 C5 1.363(2) .
C1 C2 1.402(3) .
C1 C5 1.409(2) .
C2 C3 1.416(3) .
C3 C6 1.409(3) .
C3 C4 1.424(2) .
C4 C9 1.419(3) .
C5 C10 1.478(3) .
C6 C7 1.358(3) .
C7 C8 1.401(3) .
C8 C9 1.357(3) .
C10 C15 1.391(3) .
C10 C11 1.395(3) .
C11 C12 1.369(3) .
C12 C13 1.360(4) .
C13 C14 1.374(4) .
C14 C15 1.388(4) .
C16 C21 1.383(3) .
C16 C17 1.387(3) .
C17 C18 1.378(3) .
C18 C19 1.371(3) .
C19 C20 1.365(3) .
C20 C21 1.385(3) .
C22 C27 1.366(3) .
C22 C23 1.400(3) .
C23 C24 1.371(3) .
C24 C25 1.373(4) .
C25 C26 1.382(4) .
C26 C27 1.389(3) .
C28 C33 1.379(3) .
C28 C29 1.394(3) .
C29 C30 1.386(3) .
C30 C31 1.359(4) .
C31 C32 1.376(4) .
C32 C33 1.383(3) .
C34 C35 1.388(3) .
C34 C39 1.389(2) .
C35 C36 1.377(3) .
C36 C37 1.371(3) .
C37 C38 1.361(3) .
C38 C39 1.387(3) .
C40 C41 1.384(3) .
C40 C45 1.391(3) .
C41 C42 1.382(3) .
C42 C43 1.384(4) .
C43 C44 1.376(4) .
C44 C45 1.379(3) .
C46 C47 1.381(3) .
C46 C51 1.392(3) .
C47 C48 1.387(3) .
C48 C49 1.361(4) .
C49 C50 1.377(4) .
C50 C51 1.377(3) .
N1S C3S 1.386(5) .
N1S C3SX 1.395(5) .
N1S C1S 1.443(3) .
N1S C2S 1.447(3) .
C3S O1S 1.108(3) .
O1S O1SX 0.782(17) .
C3SX O1SX 1.105(3) .

loop_
_geom_torsion_atom_site_label_1
_geom_torsion_atom_site_label_2
_geom_torsion_atom_site_label_3
_geom_torsion_atom_site_label_4
_geom_torsion
_geom_torsion_site_symmetry_1
N1 Cu1 P1 C22 114.81(9) .
P2 Cu1 P1 C22 -79.74(7) .
N1 Cu1 P1 C16 -9.23(9) .
P2 Cu1 P1 C16 156.21(7) .
N1 Cu1 P1 C28 -127.58(9) .
P2 Cu1 P1 C28 37.86(8) .
N1 Cu1 P2 C34 -165.31(8) .
P1 Cu1 P2 C34 29.80(8) .
N1 Cu1 P2 C46 76.86(9) .
P1 Cu1 P2 C46 -88.03(8) .
N1 Cu1 P2 C40 -43.49(9) .
P1 Cu1 P2 C40 151.62(7) .
O1 Cu2 O1 C1 -12(4) 7_566
O2 Cu2 O1 C1 1.07(13) .
O2 Cu2 O1 C1 -178.93(13) 7_566
O1 Cu2 O2 C2 -1.44(13) .
O1 Cu2 O2 C2 178.56(13) 7_566
O2 Cu2 O2 C2 125(8) 7_566
P2 Cu1 N1 C4 -67.23(15) .
P1 Cu1 N1 C4 97.85(14) .
P2 Cu1 N1 C5 129.76(12) .
P1 Cu1 N1 C5 -65.16(14) .
Cu2 O1 C1 C2 -0.5(2) .
Cu2 O1 C1 C5 -177.08(16) .
Cu2 O2 C2 C1 1.5(2) .
Cu2 O2 C2 C3 179.73(15) .
O1 C1 C2 O2 -0.7(3) .
C5 C1 C2 O2 176.02(18) .
O1 C1 C2 C3 -178.96(17) .
C5 C1 C2 C3 -2.2(3) .
O2 C2 C3 C6 -1.2(3) .
C1 C2 C3 C6 176.92(19) .
O2 C2 C3 C4 178.97(18) .
C1 C2 C3 C4 -2.9(3) .
C5 N1 C4 C9 -179.69(18) .
Cu1 N1 C4 C9 17.7(3) .
C5 N1 C4 C3 -0.3(3) .
Cu1 N1 C4 C3 -162.94(14) .
C6 C3 C4 N1 -175.51(18) .
C2 C3 C4 N1 4.3(3) .
C6 C3 C4 C9 3.9(3) .
C2 C3 C4 C9 -176.31(19) .
C4 N1 C5 C1 -5.2(3) .
Cu1 N1 C5 C1 158.58(15) .
C4 N1 C5 C10 169.29(16) .
Cu1 N1 C5 C10 -26.9(2) .
O1 C1 C5 N1 -176.97(17) .
C2 C1 C5 N1 6.5(3) .
O1 C1 C5 C10 8.8(3) .
C2 C1 C5 C10 -167.73(18) .
C2 C3 C6 C7 178.6(2) .
C4 C3 C6 C7 -1.6(3) .
C3 C6 C7 C8 -1.3(4) .
C6 C7 C8 C9 1.8(4) .
C7 C8 C9 C4 0.7(4) .
N1 C4 C9 C8 175.9(2) .
C3 C4 C9 C8 -3.5(3) .
N1 C5 C10 C15 144.9(2) .
C1 C5 C10 C15 -40.5(3) .
N1 C5 C10 C11 -38.4(3) .
C1 C5 C10 C11 136.2(2) .
C15 C10 C11 C12 0.9(3) .
C5 C10 C11 C12 -176.1(2) .
C10 C11 C12 C13 0.1(4) .
C11 C12 C13 C14 -1.3(5) .
C12 C13 C14 C15 1.5(5) .
C13 C14 C15 C10 -0.5(4) .
C11 C10 C15 C14 -0.7(3) .
C5 C10 C15 C14 176.1(2) .
C22 P1 C16 C21 26.6(2) .
C28 P1 C16 C21 -81.0(2) .
Cu1 P1 C16 C21 156.75(18) .
C22 P1 C16 C17 -153.36(17) .
C28 P1 C16 C17 99.08(18) .
Cu1 P1 C16 C17 -23.18(19) .
C21 C16 C17 C18 -1.2(4) .
P1 C16 C17 C18 178.71(19) .
C16 C17 C18 C19 -0.2(4) .
C17 C18 C19 C20 1.1(5) .
C18 C19 C20 C21 -0.5(5) .
C17 C16 C21 C20 1.8(4) .
P1 C16 C21 C20 -178.1(2) .
C19 C20 C21 C16 -1.0(4) .
C16 P1 C22 C27 110.16(17) .
C28 P1 C22 C27 -140.24(17) .
Cu1 P1 C22 C27 -17.52(19) .
C16 P1 C22 C23 -70.00(19) .
C28 P1 C22 C23 39.60(19) .
Cu1 P1 C22 C23 162.32(15) .
C27 C22 C23 C24 -1.1(3) .
P1 C22 C23 C24 179.07(18) .
C22 C23 C24 C25 2.1(4) .
C23 C24 C25 C26 -1.5(5) .
C24 C25 C26 C27 -0.1(5) .
C23 C22 C27 C26 -0.5(3) .
P1 C22 C27 C26 179.38(19) .
C25 C26 C27 C22 1.1(4) .
C22 P1 C28 C33 -138.65(19) .
C16 P1 C28 C33 -28.3(2) .
Cu1 P1 C28 C33 94.85(18) .
C22 P1 C28 C29 47.59(19) .
C16 P1 C28 C29 157.89(17) .
Cu1 P1 C28 C29 -78.92(18) .
C33 C28 C29 C30 1.4(4) .
P1 C28 C29 C30 175.3(2) .
C28 C29 C30 C31 -1.2(4) .
C29 C30 C31 C32 -0.4(5) .
C30 C31 C32 C33 1.9(5) .
C29 C28 C33 C32 0.0(4) .
P1 C28 C33 C32 -173.7(2) .
C31 C32 C33 C28 -1.6(4) .
C46 P2 C34 C35 170.62(16) .
C40 P2 C34 C35 -78.75(17) .
Cu1 P2 C34 C35 50.03(18) .
C46 P2 C34 C39 -11.82(19) .
C40 P2 C34 C39 98.81(18) .
Cu1 P2 C34 C39 -132.41(15) .
C39 C34 C35 C36 -0.8(3) .
P2 C34 C35 C36 176.83(17) .
C34 C35 C36 C37 1.0(4) .
C35 C36 C37 C38 0.2(4) .
C36 C37 C38 C39 -1.6(4) .
C37 C38 C39 C34 1.8(3) .
C35 C34 C39 C38 -0.6(3) .
P2 C34 C39 C38 -178.12(16) .
C34 P2 C40 C41 173.19(17) .
C46 P2 C40 C41 -77.47(18) .
Cu1 P2 C40 C41 44.66(19) .
C34 P2 C40 C45 -2.6(2) .
C46 P2 C40 C45 106.73(18) .
Cu1 P2 C40 C45 -131.15(16) .
C45 C40 C41 C42 -0.1(3) .
P2 C40 C41 C42 -176.11(19) .
C40 C41 C42 C43 0.4(4) .
C41 C42 C43 C44 -0.6(4) .
C42 C43 C44 C45 0.4(4) .
C43 C44 C45 C40 -0.1(4) .
C41 C40 C45 C44 0.0(3) .
P2 C40 C45 C44 175.8(2) .
C34 P2 C46 C47 108.49(19) .
C40 P2 C46 C47 0.1(2) .
Cu1 P2 C46 C47 -126.49(17) .
C34 P2 C46 C51 -74.77(17) .
C40 P2 C46 C51 176.86(16) .
Cu1 P2 C46 C51 50.26(17) .
C51 C46 C47 C48 -0.1(3) .
P2 C46 C47 C48 176.6(2) .
C46 C47 C48 C49 -0.1(4) .
C47 C48 C49 C50 0.5(5) .
C48 C49 C50 C51 -0.8(4) .
C49 C50 C51 C46 0.6(4) .
C47 C46 C51 C50 -0.2(3) .
P2 C46 C51 C50 -177.15(18) .
C3SX N1S C3S O1S 14.8(10) .
C1S N1S C3S O1S -7.1(12) .
C2S N1S C3S O1S -177.2(9) .
N1S C3S O1S O1SX -116.7(16) .
C3S N1S C3SX O1SX 29.2(10) .
C1S N1S C3SX O1SX -166.0(11) .
C2S N1S C3SX O1SX 7.9(17) .
C3S O1S O1SX C3SX 57.0(8) .
N1S C3SX O1SX O1S -129.5(14) .
